data_7046390
loop_
_publ_author_name
'Gesslbauer, S.'
'Cheek, H.'
'White, A. J. P.'
'Romain, C.'

_publ_section_title
;
 Highly active aluminium catalysts for room temperature ring-opening
 polymerisation of rac-lactide.
;
_journal_issue 31
_journal_name_full 'Dalton transactions (Cambridge, England : 2003)'
_journal_page_first 10410
_journal_page_last 10414
_journal_paper_doi 10.1039/c8dt01526k
_journal_volume 47
_journal_year 2018
_chemical_formula_moiety 'C60 H90 Al2 N4 O4'
_chemical_formula_sum 'C60 H90 Al2 N4 O4'
_chemical_formula_weight 985.31
_space_group_crystal_system triclinic
_space_group_IT_number 2
_space_group_name_Hall '-P 1'
_space_group_name_H-M_alt 'P -1'
_symmetry_space_group_name_Hall '-P 1'
_symmetry_space_group_name_H-M 'P -1'
_atom_sites_solution_hydrogens mixed
_audit_creation_method SHELXL-2014/7
_audit_update_record
;
2018-04-10 deposited with the CCDC.
2018-05-15 downloaded from the CCDC.
;
_cell_angle_alpha 80.997(4)
_cell_angle_beta 72.376(5)
_cell_angle_gamma 83.181(4)
_cell_formula_units_Z 1
_cell_length_a 10.3044(5)
_cell_length_b 10.5110(4)
_cell_length_c 14.5467(9)
_cell_measurement_reflns_used 3694
_cell_measurement_temperature 173(2)
_cell_measurement_theta_max 73.8280
_cell_measurement_theta_min 4.2570
_cell_volume 1478.83(14)
_computing_cell_refinement 'CrysAlisPro, Rigaku OD'
_computing_data_collection 'CrysAlisPro, Rigaku OD'
_computing_data_reduction 'CrysAlisPro, Rigaku OD'
_computing_molecular_graphics 'Bruker SHELXTL'
_computing_publication_material 'CIFTAB-2014 (Sheldrick, 2014)'
_computing_structure_refinement 'SHELXL-2014/7 (Sheldrick, 2014)'
_computing_structure_solution 'SHELXS-2014 (Sheldrick, 2014)'
_diffrn_ambient_temperature 173(2)
_diffrn_detector_area_resol_mean 10.4115
_diffrn_measured_fraction_theta_full 0.984
_diffrn_measured_fraction_theta_max 0.943
_diffrn_measurement_device_type 'Agilent Xcalibur PX Ultra A'
_diffrn_measurement_method 'omega scans'
_diffrn_radiation_type CuK\a
_diffrn_radiation_wavelength 1.54184
_diffrn_reflns_av_R_equivalents 0.0234
_diffrn_reflns_av_unetI/netI 0.0376
_diffrn_reflns_Laue_measured_fraction_full 0.984
_diffrn_reflns_Laue_measured_fraction_max 0.943
_diffrn_reflns_limit_h_max 8
_diffrn_reflns_limit_h_min -12
_diffrn_reflns_limit_k_max 11
_diffrn_reflns_limit_k_min -12
_diffrn_reflns_limit_l_max 17
_diffrn_reflns_limit_l_min -18
_diffrn_reflns_number 8323
_diffrn_reflns_point_group_measured_fraction_full 0.984
_diffrn_reflns_point_group_measured_fraction_max 0.943
_diffrn_reflns_theta_full 67.684
_diffrn_reflns_theta_max 73.806
_diffrn_reflns_theta_min 4.271
_diffrn_source 'Enhance Ultra (Cu) X-ray Source'
_exptl_absorpt_coefficient_mu 0.798
_exptl_absorpt_correction_T_max 0.960
_exptl_absorpt_correction_T_min 0.855
_exptl_absorpt_correction_type analytical
_exptl_absorpt_process_details
; 
CrysAlisPro 1.171.38.43 (Rigaku Oxford Diffraction, 2015) 
Analytical numeric absorption correction using a multifaceted crystal 
model based on expressions derived by R.C. Clark & J.S. Reid. 
(Clark, R. C. & Reid, J. S. (1995). Acta Cryst. A51, 887-897) 
Empirical absorption correction using spherical harmonics, 
implemented in SCALE3 ABSPACK scaling algorithm. 
;
_exptl_crystal_colour Colourless
_exptl_crystal_density_diffrn 1.106
_exptl_crystal_description tablets
_exptl_crystal_F_000 536
_exptl_crystal_size_max 0.32
_exptl_crystal_size_mid 0.24
_exptl_crystal_size_min 0.05
_refine_diff_density_max 0.290
_refine_diff_density_min -0.232
_refine_diff_density_rms 0.041
_refine_ls_extinction_method none
_refine_ls_goodness_of_fit_ref 1.043
_refine_ls_hydrogen_treatment mixed
_refine_ls_matrix_type full
_refine_ls_number_parameters 332
_refine_ls_number_reflns 5645
_refine_ls_number_restraints 1
_refine_ls_restrained_S_all 1.043
_refine_ls_R_factor_all 0.0543
_refine_ls_R_factor_gt 0.0416
_refine_ls_shift/su_max 0.001
_refine_ls_shift/su_mean 0.000
_refine_ls_structure_factor_coef Fsqd
_refine_ls_weighting_details 'w=1/[\s^2^(Fo^2^)+(0.0529P)^2^+0.3047P] where P=(Fo^2^+2Fc^2^)/3'
_refine_ls_weighting_scheme calc
_refine_ls_wR_factor_gt 0.1050
_refine_ls_wR_factor_ref 0.1142
_reflns_Friedel_coverage 0.000
_reflns_number_gt 4579
_reflns_number_total 5645
_reflns_threshold_expression 'I > 2\s(I)'
_cod_data_source_file c8dt01526k2.cif
_cod_data_source_block 2
_cod_depositor_comments 'Adding full bibliography for 7046390--7046392.cif.'
_cod_original_cell_volume 1478.84(14)
_cod_database_code 7046390
_shelx_shelxl_version_number 2014/7
_shelx_space_group_comment
; 
The symmetry employed for this shelxl refinement is uniquely defined 
by the following loop, which should always be used as a source of 
symmetry information in preference to the above space-group names. 
They are only intended as comments. 
;

loop_
_space_group_symop_operation_xyz
'x, y, z'
'-x, -y, -z'

loop_
_atom_site_label
_atom_site_type_symbol
_atom_site_fract_x
_atom_site_fract_y
_atom_site_fract_z
_atom_site_U_iso_or_equiv
_atom_site_adp_type
_atom_site_occupancy
_atom_site_site_symmetry_order
_atom_site_calc_flag
_atom_site_refinement_flags_posn
_atom_site_refinement_flags_adp
Al1 Al 0.57621(4) 0.38573(4) 0.51754(3) 0.02392(12) Uani 1 1 d . .
O1 O 0.64075(11) 0.24588(11) 0.57972(9) 0.0319(3) Uani 1 1 d . .
C1 C 0.55346(16) 0.15456(15) 0.62725(12) 0.0264(3) Uani 1 1 d . .
C2 C 0.58553(16) 0.04768(15) 0.68960(12) 0.0274(3) Uani 1 1 d . .
C3 C 0.48117(16) -0.03386(15) 0.73856(12) 0.0291(3) Uani 1 1 d . .
H3A H 0.5010 -0.1060 0.7817 0.035 Uiso 1 1 calc R U
C4 C 0.34967(17) -0.01559(15) 0.72793(13) 0.0307(3) Uani 1 1 d . .
C5 C 0.32299(16) 0.08750(16) 0.66191(12) 0.0294(3) Uani 1 1 d . .
H5A H 0.2360 0.1014 0.6506 0.035 Uiso 1 1 calc R U
C6 C 0.42430(16) 0.16960(15) 0.61296(12) 0.0263(3) Uani 1 1 d . .
N7 N 0.40455(12) 0.28381(12) 0.54666(9) 0.0250(3) Uani 1 1 d D .
H7 H 0.3263(4) 0.3286(6) 0.5748(7) 0.033(5) Uiso 1 1 d D .
C8 C 0.40321(18) 0.26088(17) 0.44862(12) 0.0315(4) Uani 1 1 d . .
H8A H 0.3207 0.2177 0.4533 0.038 Uiso 1 1 calc R U
H8B H 0.4849 0.2054 0.4186 0.038 Uiso 1 1 calc R U
C9 C 0.40311(16) 0.39377(16) 0.38794(12) 0.0286(3) Uani 1 1 d . .
H9A H 0.4295 0.3839 0.3179 0.034 Uiso 1 1 calc R U
H9B H 0.3106 0.4385 0.4057 0.034 Uiso 1 1 calc R U
N10 N 0.50246(13) 0.47076(13) 0.40733(9) 0.0245(3) Uani 1 1 d . .
C11 C 0.61878(15) 0.50583(15) 0.32587(11) 0.0246(3) Uani 1 1 d . .
C12 C 0.61208(16) 0.55932(16) 0.23428(11) 0.0275(3) Uani 1 1 d . .
H12A H 0.5268 0.5706 0.2203 0.033 Uiso 1 1 calc R U
C13 C 0.73014(17) 0.59687(16) 0.16216(11) 0.0286(3) Uani 1 1 d . .
C14 C 0.85221(17) 0.58120(16) 0.18695(12) 0.0298(3) Uani 1 1 d . .
H14A H 0.9328 0.6069 0.1382 0.036 Uiso 1 1 calc R U
C15 C 0.86294(16) 0.52973(15) 0.27963(12) 0.0267(3) Uani 1 1 d . .
C16 C 0.74318(16) 0.48913(15) 0.34921(11) 0.0252(3) Uani 1 1 d . .
O16 O 0.73722(11) 0.43885(11) 0.44208(8) 0.0269(2) Uani 1 1 d . .
C17 C 0.72841(17) 0.02418(16) 0.70408(13) 0.0322(4) Uani 1 1 d . .
C18 C 0.7566(2) 0.13715(19) 0.74871(16) 0.0441(5) Uani 1 1 d . .
H18A H 0.7461 0.2182 0.7071 0.066 Uiso 1 1 calc R U
H18B H 0.8499 0.1246 0.7541 0.066 Uiso 1 1 calc R U
H18C H 0.6916 0.1408 0.8135 0.066 Uiso 1 1 calc R U
C19 C 0.83669(19) 0.0121(2) 0.60587(15) 0.0447(5) Uani 1 1 d . .
H19A H 0.8200 -0.0614 0.5781 0.067 Uiso 1 1 calc R U
H19B H 0.9277 -0.0014 0.6155 0.067 Uiso 1 1 calc R U
H19C H 0.8314 0.0915 0.5613 0.067 Uiso 1 1 calc R U
C20 C 0.7423(2) -0.1000(2) 0.77230(16) 0.0455(5) Uani 1 1 d . .
H20A H 0.6780 -0.0925 0.8368 0.068 Uiso 1 1 calc R U
H20B H 0.8357 -0.1135 0.7774 0.068 Uiso 1 1 calc R U
H20C H 0.7219 -0.1734 0.7463 0.068 Uiso 1 1 calc R U
C21 C 0.23473(19) -0.10239(18) 0.78698(16) 0.0416(4) Uani 1 1 d . .
C22 C 0.2811(3) -0.2103(3) 0.8553(3) 0.0854(11) Uani 1 1 d . .
H22A H 0.3601 -0.2610 0.8181 0.128 Uiso 1 1 calc R U
H22B H 0.2065 -0.2664 0.8873 0.128 Uiso 1 1 calc R U
H22C H 0.3065 -0.1730 0.9045 0.128 Uiso 1 1 calc R U
C23 C 0.1845(3) -0.1652(3) 0.7167(2) 0.0706(8) Uani 1 1 d . .
H23A H 0.1494 -0.0978 0.6738 0.106 Uiso 1 1 calc R U
H23B H 0.1116 -0.2210 0.7540 0.106 Uiso 1 1 calc R U
H23C H 0.2606 -0.2170 0.6775 0.106 Uiso 1 1 calc R U
C24 C 0.1144(2) -0.0203(2) 0.8445(2) 0.0652(7) Uani 1 1 d . .
H24A H 0.1419 0.0166 0.8930 0.098 Uiso 1 1 calc R U
H24B H 0.0383 -0.0743 0.8775 0.098 Uiso 1 1 calc R U
H24C H 0.0857 0.0496 0.8001 0.098 Uiso 1 1 calc R U
C25 C 0.71942(19) 0.65988(18) 0.06211(12) 0.0347(4) Uani 1 1 d . .
C26 C 0.6501(3) 0.5718(3) 0.01987(15) 0.0568(6) Uani 1 1 d . .
H26A H 0.6432 0.6128 -0.0439 0.085 Uiso 1 1 calc R U
H26B H 0.5585 0.5573 0.0637 0.085 Uiso 1 1 calc R U
H26C H 0.7044 0.4888 0.0128 0.085 Uiso 1 1 calc R U
C27 C 0.6332(3) 0.7881(2) 0.07431(16) 0.0621(7) Uani 1 1 d . .
H27A H 0.6768 0.8446 0.1019 0.093 Uiso 1 1 calc R U
H27B H 0.5419 0.7723 0.1181 0.093 Uiso 1 1 calc R U
H27C H 0.6257 0.8299 0.0108 0.093 Uiso 1 1 calc R U
C28 C 0.8590(2) 0.6850(2) -0.01042(14) 0.0493(5) Uani 1 1 d . .
H28A H 0.9034 0.7453 0.0131 0.074 Uiso 1 1 calc R U
H28B H 0.8472 0.7224 -0.0737 0.074 Uiso 1 1 calc R U
H28C H 0.9158 0.6034 -0.0172 0.074 Uiso 1 1 calc R U
C29 C 0.99772(16) 0.52069(17) 0.30588(12) 0.0307(4) Uani 1 1 d . .
C30 C 0.98140(18) 0.60828(18) 0.38444(13) 0.0352(4) Uani 1 1 d . .
H30A H 0.9581 0.6976 0.3598 0.053 Uiso 1 1 calc R U
H30B H 1.0673 0.6037 0.4011 0.053 Uiso 1 1 calc R U
H30C H 0.9084 0.5795 0.4425 0.053 Uiso 1 1 calc R U
C31 C 1.11603(18) 0.5658(2) 0.21800(14) 0.0458(5) Uani 1 1 d . .
H31A H 1.0937 0.6549 0.1923 0.069 Uiso 1 1 calc R U
H31B H 1.1308 0.5095 0.1675 0.069 Uiso 1 1 calc R U
H31C H 1.1992 0.5619 0.2381 0.069 Uiso 1 1 calc R U
C32 C 1.03538(18) 0.38081(18) 0.34334(15) 0.0398(4) Uani 1 1 d . .
H32A H 1.1204 0.3767 0.3611 0.060 Uiso 1 1 calc R U
H32B H 1.0479 0.3259 0.2923 0.060 Uiso 1 1 calc R U
H32C H 0.9619 0.3504 0.4006 0.060 Uiso 1 1 calc R U

loop_
_atom_site_aniso_label
_atom_site_aniso_U_11
_atom_site_aniso_U_22
_atom_site_aniso_U_33
_atom_site_aniso_U_23
_atom_site_aniso_U_13
_atom_site_aniso_U_12
Al1 0.0214(2) 0.0273(2) 0.0236(2) 0.00325(17) -0.00917(17) -0.00537(17)
O1 0.0241(5) 0.0321(6) 0.0379(6) 0.0107(5) -0.0121(5) -0.0076(5)
C1 0.0244(7) 0.0259(7) 0.0284(8) 0.0005(6) -0.0075(6) -0.0052(6)
C2 0.0252(8) 0.0264(8) 0.0296(8) -0.0003(6) -0.0079(6) -0.0016(6)
C3 0.0284(8) 0.0237(7) 0.0332(8) 0.0025(6) -0.0091(7) -0.0021(6)
C4 0.0290(8) 0.0241(8) 0.0372(9) 0.0006(7) -0.0080(7) -0.0049(6)
C5 0.0242(7) 0.0282(8) 0.0363(9) -0.0010(7) -0.0098(7) -0.0044(6)
C6 0.0264(7) 0.0244(7) 0.0282(8) 0.0012(6) -0.0095(6) -0.0043(6)
N7 0.0230(6) 0.0264(6) 0.0264(6) 0.0008(5) -0.0094(5) -0.0047(5)
C8 0.0334(8) 0.0346(9) 0.0306(8) -0.0016(7) -0.0136(7) -0.0112(7)
C9 0.0267(8) 0.0364(9) 0.0260(8) 0.0007(6) -0.0121(6) -0.0095(7)
N10 0.0219(6) 0.0306(7) 0.0216(6) 0.0019(5) -0.0080(5) -0.0066(5)
C11 0.0234(7) 0.0272(7) 0.0227(7) -0.0005(6) -0.0061(6) -0.0053(6)
C12 0.0277(8) 0.0311(8) 0.0245(8) -0.0009(6) -0.0089(6) -0.0051(6)
C13 0.0320(8) 0.0299(8) 0.0223(7) -0.0006(6) -0.0056(6) -0.0061(6)
C14 0.0289(8) 0.0326(8) 0.0262(8) -0.0030(6) -0.0037(6) -0.0079(7)
C15 0.0236(7) 0.0287(8) 0.0277(8) -0.0045(6) -0.0058(6) -0.0050(6)
C16 0.0255(7) 0.0258(7) 0.0246(7) -0.0015(6) -0.0078(6) -0.0038(6)
O16 0.0224(5) 0.0340(6) 0.0241(5) 0.0038(4) -0.0088(4) -0.0056(4)
C17 0.0264(8) 0.0304(8) 0.0387(9) 0.0037(7) -0.0129(7) 0.0003(6)
C18 0.0397(10) 0.0422(10) 0.0582(12) -0.0020(9) -0.0278(9) -0.0035(8)
C19 0.0280(9) 0.0543(12) 0.0472(11) -0.0006(9) -0.0088(8) 0.0021(8)
C20 0.0360(10) 0.0422(10) 0.0559(12) 0.0128(9) -0.0205(9) 0.0005(8)
C21 0.0311(9) 0.0309(9) 0.0578(12) 0.0096(8) -0.0102(8) -0.0099(7)
C22 0.0520(14) 0.0685(17) 0.119(3) 0.0592(18) -0.0275(16) -0.0269(13)
C23 0.0616(15) 0.0535(14) 0.100(2) -0.0089(14) -0.0187(15) -0.0316(12)
C24 0.0436(12) 0.0564(14) 0.0738(17) 0.0055(12) 0.0117(11) -0.0119(10)
C25 0.0381(9) 0.0403(9) 0.0228(8) 0.0021(7) -0.0067(7) -0.0057(7)
C26 0.0668(14) 0.0806(16) 0.0286(10) 0.0019(10) -0.0181(10) -0.0285(13)
C27 0.0796(17) 0.0550(13) 0.0360(11) 0.0077(10) -0.0087(11) 0.0169(12)
C28 0.0464(11) 0.0660(14) 0.0269(9) 0.0117(9) -0.0041(8) -0.0116(10)
C29 0.0217(7) 0.0403(9) 0.0303(8) -0.0072(7) -0.0045(6) -0.0076(7)
C30 0.0308(8) 0.0437(10) 0.0345(9) -0.0080(8) -0.0106(7) -0.0093(7)
C31 0.0270(9) 0.0759(14) 0.0356(10) -0.0129(10) -0.0032(7) -0.0165(9)
C32 0.0255(8) 0.0420(10) 0.0562(12) -0.0130(9) -0.0168(8) 0.0023(7)

loop_
_atom_type_symbol
_atom_type_description
_atom_type_scat_dispersion_real
_atom_type_scat_dispersion_imag
_atom_type_scat_source
C C 0.0181 0.0091 'International Tables Vol C Tables 4.2.6.8 and 6.1.1.4'
H H 0.0000 0.0000 'International Tables Vol C Tables 4.2.6.8 and 6.1.1.4'
Al Al 0.2130 0.2455 'International Tables Vol C Tables 4.2.6.8 and 6.1.1.4'
N N 0.0311 0.0180 'International Tables Vol C Tables 4.2.6.8 and 6.1.1.4'
O O 0.0492 0.0322 'International Tables Vol C Tables 4.2.6.8 and 6.1.1.4'

loop_
_geom_angle_atom_site_label_1
_geom_angle_atom_site_label_2
_geom_angle_atom_site_label_3
_geom_angle
_geom_angle_site_symmetry_1
_geom_angle_site_symmetry_3
O1 Al1 O16 97.09(5) . .
O1 Al1 N10 116.56(6) . 2_666
O16 Al1 N10 103.32(6) . 2_666
O1 Al1 N10 150.17(6) . .
O16 Al1 N10 85.59(5) . .
N10 Al1 N10 91.36(6) 2_666 .
O1 Al1 N7 84.42(5) . .
O16 Al1 N7 152.94(6) . .
N10 Al1 N7 100.01(6) 2_666 .
N10 Al1 N7 80.30(5) . .
O1 Al1 Al1 161.02(5) . 2_666
O16 Al1 Al1 96.10(4) . 2_666
N10 Al1 Al1 46.64(4) 2_666 2_666
N10 Al1 Al1 44.72(4) . 2_666
N7 Al1 Al1 89.99(4) . 2_666
C1 O1 Al1 117.80(10) . .
O1 C1 C6 117.21(14) . .
O1 C1 C2 123.77(14) . .
C6 C1 C2 119.02(14) . .
C3 C2 C1 117.00(14) . .
C3 C2 C17 122.21(14) . .
C1 C2 C17 120.77(14) . .
C4 C3 C2 124.05(15) . .
C5 C4 C3 117.59(15) . .
C5 C4 C21 119.52(15) . .
C3 C4 C21 122.89(15) . .
C6 C5 C4 119.36(15) . .
C5 C6 C1 122.83(14) . .
C5 C6 N7 123.64(14) . .
C1 C6 N7 113.43(13) . .
C6 N7 C8 116.17(13) . .
C6 N7 Al1 105.95(9) . .
C8 N7 Al1 103.41(9) . .
N7 C8 C9 106.47(13) . .
N10 C9 C8 108.53(12) . .
C11 N10 C9 116.24(12) . .
C11 N10 Al1 112.09(10) . 2_666
C9 N10 Al1 116.03(10) . 2_666
C11 N10 Al1 106.85(9) . .
C9 N10 Al1 113.42(9) . .
Al1 N10 Al1 88.64(6) 2_666 .
C12 C11 C16 121.31(14) . .
C12 C11 N10 124.87(14) . .
C16 C11 N10 113.67(13) . .
C11 C12 C13 120.21(15) . .
C14 C13 C12 117.69(14) . .
C14 C13 C25 122.97(15) . .
C12 C13 C25 119.25(15) . .
C13 C14 C15 123.88(15) . .
C16 C15 C14 116.81(14) . .
C16 C15 C29 120.75(14) . .
C14 C15 C29 122.42(14) . .
O16 C16 C15 123.58(14) . .
O16 C16 C11 116.30(13) . .
C15 C16 C11 120.04(14) . .
C16 O16 Al1 116.44(9) . .
C20 C17 C18 107.91(15) . .
C20 C17 C2 111.96(14) . .
C18 C17 C2 109.64(14) . .
C20 C17 C19 107.89(16) . .
C18 C17 C19 109.48(16) . .
C2 C17 C19 109.92(14) . .
C22 C21 C24 109.9(2) . .
C22 C21 C23 107.6(2) . .
C24 C21 C23 107.7(2) . .
C22 C21 C4 112.74(16) . .
C24 C21 C4 109.60(16) . .
C23 C21 C4 109.13(18) . .
C27 C25 C28 109.01(17) . .
C27 C25 C26 109.17(19) . .
C28 C25 C26 107.81(17) . .
C27 C25 C13 108.49(15) . .
C28 C25 C13 112.43(15) . .
C26 C25 C13 109.88(15) . .
C31 C29 C32 108.01(15) . .
C31 C29 C30 107.75(14) . .
C32 C29 C30 109.92(15) . .
C31 C29 C15 111.81(14) . .
C32 C29 C15 110.31(13) . .
C30 C29 C15 108.99(14) . .

loop_
_geom_bond_atom_site_label_1
_geom_bond_atom_site_label_2
_geom_bond_distance
_geom_bond_site_symmetry_2
Al1 O1 1.7713(12) .
Al1 O16 1.7873(11) .
Al1 N10 1.9535(15) 2_666
Al1 N10 2.0185(13) .
Al1 N7 2.0762(13) .
Al1 Al1 2.7754(9) 2_666
O1 C1 1.3525(19) .
C1 C6 1.395(2) .
C1 C2 1.403(2) .
C2 C3 1.401(2) .
C2 C17 1.536(2) .
C3 C4 1.397(2) .
C4 C5 1.391(2) .
C4 C21 1.539(2) .
C5 C6 1.383(2) .
C6 N7 1.4530(19) .
N7 C8 1.487(2) .
C8 C9 1.531(2) .
C9 N10 1.4919(19) .
N10 C11 1.4439(19) .
N10 Al1 1.9534(15) 2_666
C11 C12 1.381(2) .
C11 C16 1.407(2) .
C12 C13 1.396(2) .
C13 C14 1.395(2) .
C13 C25 1.532(2) .
C14 C15 1.404(2) .
C15 C16 1.401(2) .
C15 C29 1.537(2) .
C16 O16 1.3572(18) .
C17 C20 1.531(2) .
C17 C18 1.534(3) .
C17 C19 1.536(3) .
C21 C22 1.519(3) .
C21 C24 1.525(3) .
C21 C23 1.536(3) .
C25 C27 1.527(3) .
C25 C28 1.528(3) .
C25 C26 1.532(3) .
C29 C31 1.533(2) .
C29 C32 1.533(3) .
C29 C30 1.536(2) .

loop_
_geom_hbond_atom_site_label_D
_geom_hbond_atom_site_label_H
_geom_hbond_atom_site_label_A
_geom_hbond_distance_DH
_geom_hbond_distance_HA
_geom_hbond_distance_DA
_geom_hbond_angle_DHA
_geom_hbond_site_symmetry_A
N7 H7 O16 0.9000(1) 2.448(6) 3.1068(17) 130.3(6) 2_666
